data_7114601
loop_
_publ_author_name
'Asif Noor'
'Warrick K. C. Lo'
'Stephen C. Moratti'
'James D. Crowley'

_publ_section_title
;
 CuAAC 'click' active-template synthesis of functionalised [2]rotaxanes
 using small exo-substituted macrocycles: how small is too small?
;
_journal_name_full Chem.Commun.
_journal_page_first 7044
_journal_paper_doi 10.1039/C4CC03077J
_journal_volume 50
_journal_year 2014
_chemical_formula_sum 'C61 H58 Ag F3 N2 O13 S'
_chemical_formula_weight 1224.02
_chemical_name_systematic
;
 ?
;
_space_group_IT_number 2
_symmetry_cell_setting triclinic
_symmetry_space_group_name_Hall '-P 1'
_symmetry_space_group_name_H-M 'P -1'
_atom_sites_solution_hydrogens geom
_atom_sites_solution_primary direct
_atom_sites_solution_secondary difmap
_audit_creation_method SHELXL-97
_cell_angle_alpha 106.432(2)
_cell_angle_beta 90.948(2)
_cell_angle_gamma 108.504(2)
_cell_formula_units_Z 2
_cell_length_a 12.3931(3)
_cell_length_b 12.7490(3)
_cell_length_c 19.1316(2)
_cell_measurement_reflns_used 30283
_cell_measurement_temperature 100.0(2)
_cell_measurement_theta_max 76.4710
_cell_measurement_theta_min 3.7650
_cell_volume 2730.58(11)
_computing_cell_refinement
;
CrysAlisPro, Agilent Technologies,
Version 1.171.36.28 (release 01-02-2013 CrysAlis171 .NET)
(compiled Feb  1 2013,16:14:44)
;
_computing_data_collection
;
CrysAlisPro, Agilent Technologies,
Version 1.171.36.28 (release 01-02-2013 CrysAlis171 .NET)
(compiled Feb  1 2013,16:14:44)
;
_computing_data_reduction
;
CrysAlisPro, Agilent Technologies,
Version 1.171.36.28 (release 01-02-2013 CrysAlis171 .NET)
(compiled Feb  1 2013,16:14:44)
;
_computing_structure_refinement 'SHELXL-97 (Sheldrick, 2008)'
_computing_structure_solution 'SIR97 (Altomare et al., 1997)'
_diffrn_ambient_temperature 100.0(2)
_diffrn_detector_area_resol_mean 10.3449
_diffrn_measured_fraction_theta_full 1.000
_diffrn_measured_fraction_theta_max 0.983
_diffrn_measurement_device_type 'SuperNova, Dual, Cu at zero, Atlas'
_diffrn_measurement_method '\w scans'
_diffrn_radiation_monochromator mirror
_diffrn_radiation_source 'SuperNova (Cu) X-ray Source'
_diffrn_radiation_type CuK\a
_diffrn_radiation_wavelength 1.5418
_diffrn_reflns_av_R_equivalents 0.0415
_diffrn_reflns_av_sigmaI/netI 0.0257
_diffrn_reflns_limit_h_max 15
_diffrn_reflns_limit_h_min -15
_diffrn_reflns_limit_k_max 14
_diffrn_reflns_limit_k_min -15
_diffrn_reflns_limit_l_max 23
_diffrn_reflns_limit_l_min -16
_diffrn_reflns_number 41324
_diffrn_reflns_theta_full 67.00
_diffrn_reflns_theta_max 77.32
_diffrn_reflns_theta_min 3.79
_diffrn_standards_number 44865
_exptl_absorpt_coefficient_mu 3.991
_exptl_absorpt_correction_T_max 0.559
_exptl_absorpt_correction_T_min 0.395
_exptl_absorpt_correction_type multi-scan
_exptl_absorpt_process_details
;
CrysAlisPro, Agilent Technologies,
Version 1.171.36.28 (release 01-02-2013 CrysAlis171 .NET)
(compiled Feb  1 2013,16:14:44)
Analytical numeric absorption correction using a multifaceted crystal
            model based on expressions derived by R.C. Clark & J.S. Reid.
(Clark, R. C. & Reid, J. S. (1995). Acta Cryst. A51, 887-897)
;
_exptl_crystal_colour colourless
_exptl_crystal_density_diffrn 1.489
_exptl_crystal_density_method 'not measured'
_exptl_crystal_description triangular
_exptl_crystal_F_000 1264
_exptl_crystal_size_max 0.44
_exptl_crystal_size_mid 0.32
_exptl_crystal_size_min 0.23
_refine_diff_density_max 0.670
_refine_diff_density_min -1.341
_refine_diff_density_rms 0.086
_refine_ls_extinction_method none
_refine_ls_goodness_of_fit_ref 1.037
_refine_ls_hydrogen_treatment constr
_refine_ls_matrix_type full
_refine_ls_number_parameters 735
_refine_ls_number_reflns 11399
_refine_ls_number_restraints 0
_refine_ls_restrained_S_all 1.037
_refine_ls_R_factor_all 0.0423
_refine_ls_R_factor_gt 0.0416
_refine_ls_shift/su_max 0.001
_refine_ls_shift/su_mean 0.000
_refine_ls_structure_factor_coef Fsqd
_refine_ls_weighting_details 'calc w=1/[\s^2^(Fo^2^)+(0.0751P)^2^+1.8781P] where P=(Fo^2^+2Fc^2^)/3'
_refine_ls_weighting_scheme calc
_refine_ls_wR_factor_gt 0.1133
_refine_ls_wR_factor_ref 0.1142
_reflns_number_gt 11104
_reflns_number_total 11399
_reflns_threshold_expression >2\s(I)
_cod_data_source_file c4cc03077j2.cif
_cod_data_source_block em3ag
_cod_original_cell_volume 2730.58(10)
_cod_database_code 7114601

loop_
_symmetry_equiv_pos_as_xyz
'x, y, z'
'-x, -y, -z'

loop_
_atom_site_label
_atom_site_type_symbol
_atom_site_fract_x
_atom_site_fract_y
_atom_site_fract_z
_atom_site_U_iso_or_equiv
_atom_site_adp_type
_atom_site_occupancy
_atom_site_symmetry_multiplicity
_atom_site_calc_flag
_atom_site_refinement_flags
C1 C 0.23842(17) -0.08000(18) 0.44197(12) 0.0256(4) Uani 1 1 d .
C2 C 0.12078(18) -0.1190(2) 0.44559(14) 0.0325(5) Uani 1 1 d .
H2 H 0.0699 -0.1577 0.4029 0.039 Uiso 1 1 calc R
C3 C 0.08061(19) -0.0994(2) 0.51330(15) 0.0352(5) Uani 1 1 d .
H3 H 0.0027 -0.1280 0.5172 0.042 Uiso 1 1 calc R
C4 C 0.15834(18) -0.03663(19) 0.57524(13) 0.0291(4) Uani 1 1 d .
H4 H 0.1331 -0.0203 0.6213 0.035 Uiso 1 1 calc R
C5 C 0.27473(16) 0.00196(17) 0.56805(11) 0.0219(4) Uani 1 1 d .
C6 C 0.36077(17) 0.07655(17) 0.63371(11) 0.0233(4) Uani 1 1 d .
H6A H 0.3220 0.0933 0.6770 0.028 Uiso 1 1 calc R
H6B H 0.4121 0.0366 0.6423 0.028 Uiso 1 1 calc R
C7 C 0.49367(18) 0.26524(18) 0.68366(11) 0.0260(4) Uani 1 1 d .
H7A H 0.5445 0.2328 0.7025 0.031 Uiso 1 1 calc R
H7B H 0.4456 0.2849 0.7212 0.031 Uiso 1 1 calc R
C8 C 0.56315(18) 0.37288(17) 0.66561(10) 0.0248(4) Uani 1 1 d .
C9 C 0.6799(2) 0.42283(19) 0.68885(12) 0.0296(4) Uani 1 1 d .
H9 H 0.7156 0.3886 0.7146 0.036 Uiso 1 1 calc R
C10 C 0.7435(2) 0.52348(19) 0.67380(12) 0.0311(4) Uani 1 1 d .
H10 H 0.8216 0.5562 0.6896 0.037 Uiso 1 1 calc R
C11 C 0.6919(2) 0.57611(18) 0.63534(11) 0.0284(4) Uani 1 1 d .
C12 C 0.5753(2) 0.52652(19) 0.61198(12) 0.0306(4) Uani 1 1 d .
H12 H 0.5397 0.5608 0.5862 0.037 Uiso 1 1 calc R
C13 C 0.51185(19) 0.42577(19) 0.62705(12) 0.0296(4) Uani 1 1 d .
H13 H 0.4338 0.3930 0.6111 0.036 Uiso 1 1 calc R
C14 C 0.7626(2) 0.69071(19) 0.62512(12) 0.0334(5) Uani 1 1 d .
H14A H 0.7556 0.7534 0.6655 0.040 Uiso 1 1 calc R
H14B H 0.8425 0.6962 0.6272 0.040 Uiso 1 1 calc R
C15 C 0.77937(18) 0.66312(17) 0.49736(11) 0.0247(4) Uani 1 1 d .
C16 C 0.78546(17) 0.71690(18) 0.44310(12) 0.0261(4) Uani 1 1 d .
H16 H 0.7573 0.7780 0.4490 0.031 Uiso 1 1 calc R
C17 C 0.83380(18) 0.67907(19) 0.38002(12) 0.0265(4) Uani 1 1 d .
C18 C 0.87562(19) 0.58699(19) 0.37087(12) 0.0270(4) Uani 1 1 d .
H18 H 0.9077 0.5614 0.3285 0.032 Uiso 1 1 calc R
C19 C 0.86884(17) 0.53399(18) 0.42567(12) 0.0262(4) Uani 1 1 d .
C20 C 0.82161(19) 0.57134(18) 0.48949(12) 0.0272(4) Uani 1 1 d .
H20 H 0.8182 0.5361 0.5262 0.033 Uiso 1 1 calc R
C21 C 0.8374(2) 0.7379(2) 0.32184(14) 0.0383(5) Uani 1 1 d .
H21A H 0.7656 0.7017 0.2898 0.046 Uiso 1 1 calc R
H21B H 0.8462 0.8189 0.3448 0.046 Uiso 1 1 calc R
C22 C 0.87080(19) 0.35985(19) 0.45041(13) 0.0307(4) Uani 1 1 d .
H22A H 0.8840 0.3980 0.5029 0.037 Uiso 1 1 calc R
H22B H 0.9126 0.3055 0.4394 0.037 Uiso 1 1 calc R
C23 C 0.74474(18) 0.29411(17) 0.42834(12) 0.0258(4) Uani 1 1 d .
C24 C 0.70263(19) 0.23773(19) 0.35447(12) 0.0287(4) Uani 1 1 d .
H24 H 0.7525 0.2430 0.3188 0.034 Uiso 1 1 calc R
C25 C 0.5878(2) 0.1743(2) 0.33366(12) 0.0280(4) Uani 1 1 d .
H25 H 0.5612 0.1373 0.2842 0.034 Uiso 1 1 calc R
C26 C 0.51104(18) 0.16512(18) 0.38629(11) 0.0252(4) Uani 1 1 d .
C27 C 0.55243(19) 0.22472(18) 0.45988(11) 0.0274(4) Uani 1 1 d .
H27 H 0.5021 0.2220 0.4954 0.033 Uiso 1 1 calc R
C28 C 0.6680(2) 0.28809(18) 0.48066(11) 0.0281(4) Uani 1 1 d .
H28 H 0.6945 0.3269 0.5300 0.034 Uiso 1 1 calc R
C29 C 0.38945(19) 0.08517(19) 0.36586(12) 0.0289(4) Uani 1 1 d .
H29A H 0.3412 0.1109 0.4015 0.035 Uiso 1 1 calc R
H29B H 0.3603 0.0827 0.3179 0.035 Uiso 1 1 calc R
C30 C 0.28214(19) -0.1057(2) 0.36790(12) 0.0316(5) Uani 1 1 d .
H30A H 0.2854 -0.1839 0.3544 0.038 Uiso 1 1 calc R
H30B H 0.2278 -0.1035 0.3317 0.038 Uiso 1 1 calc R
C31 C 1.0324(2) 0.9115(2) 0.77768(14) 0.0340(5) Uani 1 1 d .
C32 C 0.75369(17) 0.14394(18) 0.06171(12) 0.0251(4) Uani 1 1 d .
C33 C 0.87003(18) 0.1978(2) 0.06089(13) 0.0302(4) Uani 1 1 d .
H33 H 0.9182 0.2385 0.1046 0.036 Uiso 1 1 calc R
C34 C 0.91318(19) 0.1899(2) -0.00601(13) 0.0331(5) Uani 1 1 d .
H34 H 0.9909 0.2249 -0.0078 0.040 Uiso 1 1 calc R
C35 C 0.83937(18) 0.12962(19) -0.07005(13) 0.0290(4) Uani 1 1 d .
H35 H 0.8670 0.1234 -0.1154 0.035 Uiso 1 1 calc R
C36 C 0.72395(17) 0.07861(17) -0.06589(11) 0.0240(4) Uani 1 1 d .
C37 C 0.63801(18) 0.01691(18) -0.13365(12) 0.0271(4) Uani 1 1 d .
H37A H 0.6771 0.0202 -0.1769 0.033 Uiso 1 1 calc R
H37B H 0.6031 -0.0641 -0.1365 0.033 Uiso 1 1 calc R
C38 C 0.59212(19) 0.1781(2) -0.14578(13) 0.0274(4) Uani 1 1 d .
H38A H 0.6151 0.1683 -0.1948 0.033 Uiso 1 1 calc R
H38B H 0.6584 0.2289 -0.1108 0.033 Uiso 1 1 calc R
C39 C 0.49878(17) 0.23100(18) -0.13795(11) 0.0232(4) Uani 1 1 d .
C40 C 0.38451(18) 0.16136(18) -0.15768(11) 0.0255(4) Uani 1 1 d .
H40 H 0.3653 0.0812 -0.1763 0.031 Uiso 1 1 calc R
C41 C 0.29893(18) 0.21089(18) -0.14979(12) 0.0266(4) Uani 1 1 d .
H41 H 0.2227 0.1633 -0.1625 0.032 Uiso 1 1 calc R
C42 C 0.32526(18) 0.33060(18) -0.12320(11) 0.0247(4) Uani 1 1 d .
C43 C 0.4398(2) 0.40058(19) -0.10460(13) 0.0320(5) Uani 1 1 d .
H43 H 0.4591 0.4809 -0.0874 0.038 Uiso 1 1 calc R
C44 C 0.52541(19) 0.35066(19) -0.11165(13) 0.0305(4) Uani 1 1 d .
H44 H 0.6016 0.3981 -0.0986 0.037 Uiso 1 1 calc R
C45 C 0.22892(19) 0.3798(2) -0.11942(12) 0.0291(4) Uani 1 1 d .
H45A H 0.2198 0.3982 -0.1645 0.035 Uiso 1 1 calc R
H45B H 0.1586 0.3201 -0.1170 0.035 Uiso 1 1 calc R
C46 C 0.20459(17) 0.46449(18) 0.00555(12) 0.0240(4) Uani 1 1 d .
C47 C 0.15882(18) 0.54494(19) 0.04635(12) 0.0273(4) Uani 1 1 d .
H47 H 0.1529 0.6045 0.0292 0.033 Uiso 1 1 calc R
C48 C 0.12176(19) 0.5358(2) 0.11343(13) 0.0299(4) Uani 1 1 d .
C49 C 0.12855(19) 0.4456(2) 0.13817(13) 0.0286(4) Uani 1 1 d .
H49 H 0.1032 0.4392 0.1828 0.034 Uiso 1 1 calc R
C50 C 0.17328(17) 0.36482(18) 0.09617(12) 0.0264(4) Uani 1 1 d .
C51 C 0.21370(17) 0.37382(18) 0.02980(12) 0.0249(4) Uani 1 1 d .
H51 H 0.2458 0.3209 0.0025 0.030 Uiso 1 1 calc R
C52 C 0.0705(3) 0.6218(3) 0.15853(15) 0.0445(6) Uani 1 1 d .
H52A H 0.1004 0.6947 0.1474 0.053 Uiso 1 1 calc R
H52B H -0.0120 0.5925 0.1461 0.053 Uiso 1 1 calc R
C53 C 0.2244(2) 0.1954(2) 0.08892(14) 0.0333(5) Uani 1 1 d .
H53A H 0.2061 0.1735 0.0362 0.040 Uiso 1 1 calc R
H53B H 0.1953 0.1259 0.1038 0.040 Uiso 1 1 calc R
C54 C 0.3526(2) 0.24506(19) 0.10775(12) 0.0303(4) Uani 1 1 d .
C55 C 0.4009(2) 0.2905(2) 0.18112(13) 0.0350(5) Uani 1 1 d .
H55 H 0.3533 0.2964 0.2181 0.042 Uiso 1 1 calc R
C56 C 0.5177(2) 0.3268(2) 0.19970(12) 0.0352(5) Uani 1 1 d .
H56 H 0.5479 0.3561 0.2488 0.042 Uiso 1 1 calc R
C57 C 0.5913(2) 0.31968(19) 0.14473(12) 0.0309(4) Uani 1 1 d .
C58 C 0.5436(2) 0.27998(19) 0.07168(12) 0.0299(4) Uani 1 1 d .
H58 H 0.5915 0.2786 0.0347 0.036 Uiso 1 1 calc R
C59 C 0.4258(2) 0.24239(19) 0.05312(11) 0.0287(4) Uani 1 1 d .
H59 H 0.3955 0.2153 0.0040 0.034 Uiso 1 1 calc R
C60 C 0.7182(2) 0.3506(2) 0.16441(13) 0.0352(5) Uani 1 1 d .
H60A H 0.7575 0.3631 0.1225 0.042 Uiso 1 1 calc R
H60B H 0.7455 0.4228 0.2043 0.042 Uiso 1 1 calc R
C61 C 0.70450(19) 0.15029(19) 0.13416(12) 0.0282(4) Uani 1 1 d .
H61A H 0.6217 0.1268 0.1252 0.034 Uiso 1 1 calc R
H61B H 0.7225 0.0956 0.1547 0.034 Uiso 1 1 calc R
N1 N 0.31470(14) -0.02276(14) 0.50245(9) 0.0220(3) Uani 1 1 d .
N2 N 0.68181(14) 0.08466(15) -0.00051(10) 0.0234(3) Uani 1 1 d .
O87 O 0.74628(14) 0.26198(14) 0.18601(8) 0.0324(3) Uani 1 1 d .
O88 O 0.16873(15) 0.27557(15) 0.12370(10) 0.0348(4) Uani 1 1 d .
O89 O 0.0973(2) 0.6406(3) 0.23387(12) 0.0669(7) Uani 1 1 d .
H89 H 0.0493 0.6629 0.2568 0.100 Uiso 1 1 calc R
O90 O 0.24370(14) 0.48176(13) -0.05864(8) 0.0285(3) Uani 1 1 d .
O91 O 0.55082(12) 0.06814(12) -0.13280(8) 0.0252(3) Uani 1 1 d .
O92 O 1.00283(13) 1.10644(13) 0.79081(9) 0.0312(3) Uani 1 1 d .
O93 O 0.94604(14) 0.95980(15) 0.67138(9) 0.0335(3) Uani 1 1 d .
O94 O 0.83419(13) 0.93616(14) 0.77275(9) 0.0313(3) Uani 1 1 d .
O95 O 0.39126(12) -0.02815(13) 0.36524(8) 0.0266(3) Uani 1 1 d .
O96 O 0.91393(14) 0.44551(13) 0.41299(10) 0.0317(3) Uani 1 1 d .
O97 O 0.92846(15) 0.73044(16) 0.28008(9) 0.0360(4) Uani 1 1 d .
H97 H 0.9446 0.7819 0.2603 0.054 Uiso 1 1 calc R
O98 O 0.72988(15) 0.70619(13) 0.55725(9) 0.0316(3) Uani 1 1 d .
O99 O 0.42387(13) 0.18178(12) 0.61929(8) 0.0255(3) Uani 1 1 d .
F1 F 1.04787(15) 0.93948(15) 0.85068(9) 0.0488(4) Uani 1 1 d .
F2 F 0.98692(14) 0.79771(13) 0.75135(11) 0.0511(4) Uani 1 1 d .
F3 F 1.13620(12) 0.94423(14) 0.75525(9) 0.0439(3) Uani 1 1 d .
S1 S 0.94278(4) 0.98597(4) 0.74910(3) 0.02406(11) Uani 1 1 d .
Ag1 Ag 0.5000 0.0000 0.5000 0.02628(7) Uani 1 2 d S
Ag2 Ag 0.5000 0.0000 0.0000 0.03024(8) Uani 1 2 d S

loop_
_atom_site_aniso_label
_atom_site_aniso_U_11
_atom_site_aniso_U_22
_atom_site_aniso_U_33
_atom_site_aniso_U_23
_atom_site_aniso_U_13
_atom_site_aniso_U_12
C1 0.0194(9) 0.0211(9) 0.0313(10) 0.0055(8) 0.0009(8) 0.0024(7)
C2 0.0201(10) 0.0300(11) 0.0405(12) 0.0089(9) -0.0004(8) 0.0011(8)
C3 0.0182(9) 0.0366(12) 0.0501(14) 0.0161(10) 0.0080(9) 0.0056(8)
C4 0.0225(10) 0.0287(10) 0.0386(11) 0.0140(9) 0.0113(8) 0.0081(8)
C5 0.0197(9) 0.0206(9) 0.0285(10) 0.0106(7) 0.0078(7) 0.0080(7)
C6 0.0238(9) 0.0256(9) 0.0233(9) 0.0107(7) 0.0086(7) 0.0087(8)
C7 0.0281(10) 0.0268(10) 0.0195(9) 0.0069(8) 0.0019(7) 0.0045(8)
C8 0.0304(10) 0.0221(9) 0.0169(8) 0.0022(7) 0.0014(7) 0.0054(8)
C9 0.0317(11) 0.0257(10) 0.0254(10) 0.0051(8) -0.0044(8) 0.0041(8)
C10 0.0293(10) 0.0274(10) 0.0276(10) 0.0049(8) -0.0034(8) 0.0010(8)
C11 0.0363(11) 0.0225(10) 0.0202(9) 0.0034(7) 0.0035(8) 0.0042(8)
C12 0.0359(11) 0.0273(10) 0.0283(10) 0.0088(8) 0.0015(8) 0.0098(9)
C13 0.0271(10) 0.0301(11) 0.0282(10) 0.0078(8) 0.0015(8) 0.0059(8)
C14 0.0425(13) 0.0228(10) 0.0254(10) 0.0046(8) 0.0023(9) 0.0008(9)
C15 0.0230(9) 0.0212(9) 0.0262(10) 0.0073(7) 0.0026(7) 0.0024(7)
C16 0.0236(9) 0.0230(9) 0.0317(10) 0.0103(8) 0.0033(8) 0.0061(8)
C17 0.0229(9) 0.0295(10) 0.0283(10) 0.0125(8) 0.0007(8) 0.0070(8)
C18 0.0237(10) 0.0283(10) 0.0294(10) 0.0101(8) 0.0060(8) 0.0078(8)
C19 0.0198(9) 0.0213(9) 0.0360(11) 0.0110(8) 0.0014(8) 0.0030(7)
C20 0.0260(10) 0.0233(10) 0.0314(10) 0.0124(8) 0.0018(8) 0.0034(8)
C21 0.0451(13) 0.0516(14) 0.0345(12) 0.0222(11) 0.0134(10) 0.0299(12)
C22 0.0277(10) 0.0244(10) 0.0430(12) 0.0160(9) 0.0036(9) 0.0078(8)
C23 0.0281(10) 0.0202(9) 0.0312(10) 0.0118(8) 0.0033(8) 0.0074(8)
C24 0.0313(11) 0.0289(10) 0.0289(10) 0.0129(8) 0.0109(8) 0.0103(8)
C25 0.0344(11) 0.0288(10) 0.0213(9) 0.0082(8) 0.0043(8) 0.0107(9)
C26 0.0272(10) 0.0241(9) 0.0240(9) 0.0079(7) 0.0032(8) 0.0076(8)
C27 0.0330(11) 0.0230(9) 0.0239(10) 0.0067(8) 0.0070(8) 0.0063(8)
C28 0.0351(11) 0.0227(9) 0.0226(9) 0.0064(7) 0.0021(8) 0.0050(8)
C29 0.0274(10) 0.0301(11) 0.0285(10) 0.0073(8) 0.0015(8) 0.0103(8)
C30 0.0231(10) 0.0288(11) 0.0302(11) -0.0004(8) -0.0002(8) 0.0003(8)
C31 0.0297(11) 0.0312(11) 0.0380(12) 0.0113(9) -0.0011(9) 0.0055(9)
C32 0.0230(9) 0.0243(9) 0.0290(10) 0.0119(8) 0.0007(8) 0.0059(8)
C33 0.0223(10) 0.0324(11) 0.0325(11) 0.0126(9) -0.0027(8) 0.0024(8)
C34 0.0206(10) 0.0368(12) 0.0405(12) 0.0150(10) 0.0033(9) 0.0050(9)
C35 0.0253(10) 0.0300(10) 0.0336(11) 0.0106(8) 0.0068(8) 0.0109(8)
C36 0.0232(9) 0.0218(9) 0.0291(10) 0.0071(7) 0.0026(8) 0.0110(7)
C37 0.0255(10) 0.0267(10) 0.0288(10) 0.0034(8) 0.0009(8) 0.0129(8)
C38 0.0228(10) 0.0308(11) 0.0339(11) 0.0174(9) 0.0063(8) 0.0094(8)
C39 0.0232(9) 0.0270(10) 0.0215(9) 0.0105(7) 0.0022(7) 0.0083(8)
C40 0.0250(10) 0.0221(9) 0.0290(10) 0.0083(8) 0.0021(8) 0.0069(8)
C41 0.0207(9) 0.0267(10) 0.0312(10) 0.0094(8) 0.0007(8) 0.0058(8)
C42 0.0260(10) 0.0270(10) 0.0220(9) 0.0072(7) 0.0005(7) 0.0106(8)
C43 0.0303(11) 0.0233(10) 0.0384(12) 0.0052(8) -0.0044(9) 0.0077(8)
C44 0.0233(10) 0.0248(10) 0.0384(11) 0.0070(8) -0.0045(8) 0.0039(8)
C45 0.0296(10) 0.0309(11) 0.0276(10) 0.0068(8) -0.0001(8) 0.0134(9)
C46 0.0187(9) 0.0252(10) 0.0276(10) 0.0094(8) 0.0016(7) 0.0055(7)
C47 0.0247(10) 0.0271(10) 0.0326(10) 0.0103(8) 0.0019(8) 0.0110(8)
C48 0.0255(10) 0.0314(11) 0.0348(11) 0.0092(9) 0.0044(8) 0.0131(9)
C49 0.0239(10) 0.0333(11) 0.0292(10) 0.0103(9) 0.0048(8) 0.0098(9)
C50 0.0213(9) 0.0262(10) 0.0326(10) 0.0110(8) 0.0021(8) 0.0074(8)
C51 0.0224(9) 0.0230(9) 0.0299(10) 0.0088(8) 0.0027(8) 0.0078(8)
C52 0.0562(16) 0.0512(15) 0.0434(14) 0.0196(12) 0.0187(12) 0.0362(13)
C53 0.0405(12) 0.0293(11) 0.0393(12) 0.0184(9) 0.0122(10) 0.0167(9)
C54 0.0416(12) 0.0269(10) 0.0315(11) 0.0152(8) 0.0098(9) 0.0178(9)
C55 0.0489(14) 0.0378(12) 0.0294(11) 0.0136(9) 0.0145(10) 0.0257(11)
C56 0.0521(14) 0.0346(12) 0.0223(10) 0.0064(9) 0.0056(9) 0.0212(11)
C57 0.0396(12) 0.0252(10) 0.0296(11) 0.0098(8) 0.0042(9) 0.0118(9)
C58 0.0390(12) 0.0286(10) 0.0268(10) 0.0108(8) 0.0079(9) 0.0156(9)
C59 0.0412(12) 0.0276(10) 0.0228(9) 0.0104(8) 0.0063(8) 0.0162(9)
C60 0.0406(13) 0.0271(11) 0.0325(11) 0.0080(9) -0.0013(9) 0.0055(9)
C61 0.0258(10) 0.0308(11) 0.0286(10) 0.0144(8) 0.0016(8) 0.0055(8)
N1 0.0151(7) 0.0210(8) 0.0271(8) 0.0048(6) 0.0036(6) 0.0045(6)
N2 0.0178(7) 0.0226(8) 0.0298(9) 0.0089(7) 0.0013(6) 0.0058(6)
O87 0.0344(8) 0.0342(8) 0.0260(7) 0.0112(6) -0.0032(6) 0.0064(7)
O88 0.0395(9) 0.0348(9) 0.0423(9) 0.0224(7) 0.0171(7) 0.0187(7)
O89 0.0765(16) 0.0893(18) 0.0447(11) -0.0018(11) 0.0003(11) 0.0610(15)
O90 0.0343(8) 0.0263(7) 0.0297(7) 0.0113(6) 0.0081(6) 0.0138(6)
O91 0.0223(7) 0.0250(7) 0.0301(7) 0.0104(6) 0.0022(5) 0.0086(6)
O92 0.0289(7) 0.0274(8) 0.0360(8) 0.0118(6) 0.0051(6) 0.0056(6)
O93 0.0308(8) 0.0447(9) 0.0266(8) 0.0132(7) 0.0081(6) 0.0125(7)
O94 0.0225(7) 0.0349(8) 0.0326(8) 0.0095(6) 0.0085(6) 0.0046(6)
O95 0.0218(7) 0.0247(7) 0.0278(7) 0.0038(6) 0.0030(5) 0.0041(6)
O96 0.0282(8) 0.0251(7) 0.0463(9) 0.0169(7) 0.0107(7) 0.0094(6)
O97 0.0407(9) 0.0413(9) 0.0386(9) 0.0232(7) 0.0148(7) 0.0207(8)
O98 0.0413(9) 0.0251(7) 0.0295(8) 0.0096(6) 0.0093(6) 0.0113(7)
O99 0.0294(7) 0.0221(7) 0.0208(6) 0.0076(5) 0.0016(5) 0.0020(6)
F1 0.0527(9) 0.0567(10) 0.0405(8) 0.0232(7) -0.0058(7) 0.0162(8)
F2 0.0461(9) 0.0302(7) 0.0737(11) 0.0153(7) -0.0079(8) 0.0097(7)
F3 0.0252(6) 0.0472(8) 0.0615(10) 0.0174(7) 0.0041(6) 0.0141(6)
S1 0.0198(2) 0.0277(2) 0.0252(2) 0.01038(18) 0.00522(17) 0.00644(18)
Ag1 0.01514(11) 0.03391(13) 0.02519(11) 0.00359(8) 0.00349(7) 0.00675(8)
Ag2 0.01733(11) 0.03314(13) 0.03450(13) 0.00861(9) 0.00046(8) 0.00236(9)

loop_
_atom_type_symbol
_atom_type_description
_atom_type_scat_dispersion_real
_atom_type_scat_dispersion_imag
_atom_type_scat_source
C C 0.0181 0.0091 'International Tables Vol C Tables 4.2.6.8 and 6.1.1.4'
H H 0.0000 0.0000 'International Tables Vol C Tables 4.2.6.8 and 6.1.1.4'
N N 0.0311 0.0180 'International Tables Vol C Tables 4.2.6.8 and 6.1.1.4'
O O 0.0492 0.0322 'International Tables Vol C Tables 4.2.6.8 and 6.1.1.4'
F F 0.0727 0.0534 'International Tables Vol C Tables 4.2.6.8 and 6.1.1.4'
S S 0.3331 0.5567 'International Tables Vol C Tables 4.2.6.8 and 6.1.1.4'
Ag Ag 0.1306 4.2820 'International Tables Vol C Tables 4.2.6.8 and 6.1.1.4'

loop_
_geom_angle_atom_site_label_1
_geom_angle_atom_site_label_2
_geom_angle_atom_site_label_3
_geom_angle
_geom_angle_site_symmetry_1
N1 C1 C2 122.2(2) .
N1 C1 C30 118.86(18) .
C2 C1 C30 118.95(19) .
C3 C2 C1 119.2(2) .
C2 C3 C4 118.8(2) .
C3 C4 C5 119.4(2) .
N1 C5 C4 121.96(19) .
N1 C5 C6 117.34(16) .
C4 C5 C6 120.67(18) .
O99 C6 C5 107.91(15) .
O99 C7 C8 109.72(16) .
C9 C8 C13 118.7(2) .
C9 C8 C7 120.20(19) .
C13 C8 C7 121.09(19) .
C10 C9 C8 120.3(2) .
C9 C10 C11 120.9(2) .
C12 C11 C10 119.1(2) .
C12 C11 C14 121.7(2) .
C10 C11 C14 119.1(2) .
C13 C12 C11 120.0(2) .
C12 C13 C8 121.1(2) .
O98 C14 C11 113.97(18) .
O98 C15 C16 115.32(19) .
O98 C15 C20 123.76(19) .
C16 C15 C20 120.9(2) .
C15 C16 C17 119.7(2) .
C16 C17 C18 120.3(2) .
C16 C17 C21 118.3(2) .
C18 C17 C21 121.4(2) .
C19 C18 C17 119.4(2) .
O96 C19 C18 115.7(2) .
O96 C19 C20 123.15(19) .
C18 C19 C20 121.1(2) .
C19 C20 C15 118.62(19) .
O97 C21 C17 111.12(19) .
O96 C22 C23 112.17(18) .
C28 C23 C24 118.7(2) .
C28 C23 C22 121.1(2) .
C24 C23 C22 120.2(2) .
C25 C24 C23 120.8(2) .
C24 C25 C26 120.6(2) .
C27 C26 C25 118.5(2) .
C27 C26 C29 119.85(19) .
C25 C26 C29 121.38(19) .
C28 C27 C26 120.6(2) .
C27 C28 C23 120.62(19) .
O95 C29 C26 105.96(17) .
O95 C30 C1 114.22(17) .
F2 C31 F1 107.8(2) .
F2 C31 F3 108.4(2) .
F1 C31 F3 107.09(19) .
F2 C31 S1 112.36(16) .
F1 C31 S1 110.61(17) .
F3 C31 S1 110.37(16) .
N2 C32 C33 121.9(2) .
N2 C32 C61 118.08(18) .
C33 C32 C61 119.98(19) .
C34 C33 C32 118.9(2) .
C35 C34 C33 119.2(2) .
C34 C35 C36 119.3(2) .
N2 C36 C35 121.56(19) .
N2 C36 C37 116.51(18) .
C35 C36 C37 121.90(19) .
O91 C37 C36 111.43(16) .
O91 C38 C39 109.14(17) .
C44 C39 C40 118.80(19) .
C44 C39 C38 120.51(19) .
C40 C39 C38 120.69(19) .
C41 C40 C39 120.28(19) .
C40 C41 C42 121.06(19) .
C41 C42 C43 118.73(19) .
C41 C42 C45 118.63(19) .
C43 C42 C45 122.56(19) .
C44 C43 C42 120.1(2) .
C39 C44 C43 121.0(2) .
O90 C45 C42 115.32(17) .
O90 C46 C47 116.03(18) .
O90 C46 C51 122.45(19) .
C47 C46 C51 121.5(2) .
C46 C47 C48 119.3(2) .
C49 C48 C47 120.2(2) .
C49 C48 C52 119.5(2) .
C47 C48 C52 120.2(2) .
C50 C49 C48 119.7(2) .
O88 C50 C49 114.5(2) .
O88 C50 C51 124.3(2) .
C49 C50 C51 121.1(2) .
C50 C51 C46 118.1(2) .
O89 C52 C48 110.2(2) .
O88 C53 C54 112.5(2) .
C59 C54 C55 118.5(2) .
C59 C54 C53 121.3(2) .
C55 C54 C53 120.2(2) .
C56 C55 C54 121.2(2) .
C55 C56 C57 120.3(2) .
C58 C57 C56 118.4(2) .
C58 C57 C60 120.9(2) .
C56 C57 C60 120.7(2) .
C59 C58 C57 121.1(2) .
C58 C59 C54 120.4(2) .
O87 C60 C57 112.71(18) .
O87 C61 C32 113.51(17) .
C1 N1 C5 118.36(17) .
C1 N1 Ag1 121.85(13) .
C5 N1 Ag1 118.62(13) .
C32 N2 C36 119.01(17) .
C32 N2 Ag2 122.31(14) .
C36 N2 Ag2 118.68(13) .
C61 O87 C60 114.65(16) .
C50 O88 C53 118.57(17) .
C46 O90 C45 116.81(17) .
C38 O91 C37 112.16(16) .
C30 O95 C29 113.09(17) .
C19 O96 C22 117.22(17) .
C15 O98 C14 116.89(18) .
C7 O99 C6 111.17(15) .
O93 S1 O94 116.19(10) .
O93 S1 O92 114.72(10) .
O94 S1 O92 114.09(10) .
O93 S1 C31 104.11(11) .
O94 S1 C31 103.22(11) .
O92 S1 C31 102.03(10) .
N1 Ag1 N1 180.0 2_656
N2 Ag2 N2 180.00(13) 2_655

loop_
_geom_bond_atom_site_label_1
_geom_bond_atom_site_label_2
_geom_bond_distance
_geom_bond_site_symmetry_2
C1 N1 1.347(3) .
C1 C2 1.393(3) .
C1 C30 1.511(3) .
C2 C3 1.380(4) .
C3 C4 1.382(3) .
C4 C5 1.391(3) .
C5 N1 1.347(3) .
C5 C6 1.502(3) .
C6 O99 1.428(2) .
C7 O99 1.427(2) .
C7 C8 1.507(3) .
C8 C9 1.390(3) .
C8 C13 1.393(3) .
C9 C10 1.387(3) .
C10 C11 1.392(3) .
C11 C12 1.388(3) .
C11 C14 1.515(3) .
C12 C13 1.388(3) .
C14 O98 1.438(3) .
C15 O98 1.368(3) .
C15 C16 1.388(3) .
C15 C20 1.399(3) .
C16 C17 1.388(3) .
C17 C18 1.397(3) .
C17 C21 1.502(3) .
C18 C19 1.390(3) .
C19 O96 1.376(3) .
C19 C20 1.390(3) .
C21 O97 1.406(3) .
C22 O96 1.441(3) .
C22 C23 1.506(3) .
C23 C28 1.393(3) .
C23 C24 1.396(3) .
C24 C25 1.381(3) .
C25 C26 1.400(3) .
C26 C27 1.395(3) .
C26 C29 1.498(3) .
C27 C28 1.389(3) .
C29 O95 1.449(3) .
C30 O95 1.411(3) .
C31 F2 1.317(3) .
C31 F1 1.334(3) .
C31 F3 1.339(3) .
C31 S1 1.837(2) .
C32 N2 1.346(3) .
C32 C33 1.389(3) .
C32 C61 1.515(3) .
C33 C34 1.385(3) .
C34 C35 1.383(3) .
C35 C36 1.385(3) .
C36 N2 1.355(3) .
C36 C37 1.510(3) .
C37 O91 1.427(2) .
C38 O91 1.426(3) .
C38 C39 1.503(3) .
C39 C44 1.389(3) .
C39 C40 1.390(3) .
C40 C41 1.387(3) .
C41 C42 1.391(3) .
C42 C43 1.392(3) .
C42 C45 1.508(3) .
C43 C44 1.391(3) .
C45 O90 1.436(3) .
C46 O90 1.377(3) .
C46 C47 1.383(3) .
C46 C51 1.396(3) .
C47 C48 1.394(3) .
C48 C49 1.386(3) .
C48 C52 1.508(3) .
C49 C50 1.386(3) .
C50 O88 1.369(3) .
C50 C51 1.394(3) .
C52 O89 1.408(4) .
C53 O88 1.428(3) .
C53 C54 1.506(3) .
C54 C59 1.395(3) .
C54 C55 1.399(3) .
C55 C56 1.379(4) .
C56 C57 1.406(3) .
C57 C58 1.393(3) .
C57 C60 1.507(3) .
C58 C59 1.390(3) .
C60 O87 1.442(3) .
C61 O87 1.413(3) .
N1 Ag1 2.2245(16) .
N2 Ag2 2.1691(17) .
O92 S1 1.4529(16) .
O93 S1 1.4331(16) .
O94 S1 1.4350(15) .
Ag1 N1 2.2245(16) 2_656
Ag2 N2 2.1691(17) 2_655
